data_4127126
loop_
_publ_author_name
'Gao, Yafei'
'Li, Guangyu'
'Deng, Liang'

_publ_section_title
;
 Bis(dinitrogen)cobalt(-I) Complexes with NHC Ligation: Synthesis,
 Characterization and Their Dinitrogen Functionalization Reactions
 Affording Side-On Bound Diazene Complexes.
;
_journal_name_full 'Journal of the American Chemical Society'
_journal_paper_doi 10.1021/jacs.7b11660
_journal_year 2018
_chemical_formula_moiety 'C42 H78 Co N6 Si2'
_chemical_formula_sum 'C42 H78 Co N6 Si2'
_chemical_formula_weight 782.21
_space_group_crystal_system monoclinic
_space_group_IT_number 15
_space_group_name_Hall '-C 2yc'
_space_group_name_H-M_alt 'C 1 2/c 1'
_symmetry_space_group_name_Hall '-C 2yc'
_symmetry_space_group_name_H-M 'C 1 2/c 1'
_atom_sites_solution_hydrogens geom
_atom_sites_solution_primary direct
_audit_creation_date 2016-04-18
_audit_creation_method
;
Olex2 1.2
(compiled 2016.02.19 svn.r3266 for OlexSys, GUI svn.r5155)
;
_cell_angle_alpha 90
_cell_angle_beta 118.407(2)
_cell_angle_gamma 90
_cell_formula_units_Z 4
_cell_length_a 22.367(3)
_cell_length_b 12.0335(19)
_cell_length_c 18.857(5)
_cell_measurement_reflns_used 2890
_cell_measurement_temperature 130
_cell_measurement_theta_max 27.33
_cell_measurement_theta_min 2.34
_cell_volume 4464.3(15)
_computing_cell_refinement 'SAINT v7.68A (Bruker, 2009)'
_computing_data_reduction 'SAINT v7.68A (Bruker, 2009)'
_computing_molecular_graphics 'Olex2 (Dolomanov et al., 2009)'
_computing_publication_material 'Olex2 (Dolomanov et al., 2009)'
_computing_structure_refinement 'ShelXL (Sheldrick, 2015)'
_computing_structure_solution 'ShelXT (Sheldrick, 2015)'
_diffrn_ambient_temperature 130
_diffrn_measured_fraction_theta_full 1.000
_diffrn_measured_fraction_theta_max 0.991
_diffrn_measurement_device_type 'Bruker APEX-II CCD'
_diffrn_measurement_method '\f and \w scans'
_diffrn_radiation_monochromator graphite
_diffrn_radiation_type MoK\a
_diffrn_radiation_wavelength 0.71073
_diffrn_reflns_av_R_equivalents 0.0718
_diffrn_reflns_av_unetI/netI 0.0807
_diffrn_reflns_Laue_measured_fraction_full 1.000
_diffrn_reflns_Laue_measured_fraction_max 0.991
_diffrn_reflns_limit_h_max 31
_diffrn_reflns_limit_h_min -30
_diffrn_reflns_limit_k_max 17
_diffrn_reflns_limit_k_min -17
_diffrn_reflns_limit_l_max 26
_diffrn_reflns_limit_l_min -25
_diffrn_reflns_number 22124
_diffrn_reflns_point_group_measured_fraction_full 1.000
_diffrn_reflns_point_group_measured_fraction_max 0.991
_diffrn_reflns_theta_full 26.000
_diffrn_reflns_theta_max 30.650
_diffrn_reflns_theta_min 1.984
_diffrn_standards_number 0
_exptl_absorpt_coefficient_mu 0.473
_exptl_absorpt_correction_T_max 0.7461
_exptl_absorpt_correction_T_min 0.6270
_exptl_absorpt_correction_type multi-scan
_exptl_absorpt_process_details
;
SADABS-2008/1 (Bruker,2008) was used for absorption correction.
wR2(int) was 0.0752 before and 0.0526 after correction.
The Ratio of minimum to maximum transmission is 0.8404.
The \l/2 correction factor is 0.0015.
;
_exptl_crystal_colour green
_exptl_crystal_density_diffrn 1.164
_exptl_crystal_description block
_exptl_crystal_F_000 1708
_exptl_crystal_size_max 0.15
_exptl_crystal_size_mid 0.08
_exptl_crystal_size_min 0.05
_refine_diff_density_max 0.420
_refine_diff_density_min -0.441
_refine_diff_density_rms 0.071
_refine_ls_extinction_method none
_refine_ls_goodness_of_fit_ref 1.002
_refine_ls_hydrogen_treatment constr
_refine_ls_matrix_type full
_refine_ls_number_parameters 234
_refine_ls_number_reflns 6849
_refine_ls_number_restraints 0
_refine_ls_restrained_S_all 1.002
_refine_ls_R_factor_all 0.0931
_refine_ls_R_factor_gt 0.0430
_refine_ls_shift/su_max 0.001
_refine_ls_shift/su_mean 0.000
_refine_ls_structure_factor_coef Fsqd
_refine_ls_weighting_details 'w=1/[\s^2^(Fo^2^)+(0.0423P)^2^+0.0412P] where P=(Fo^2^+2Fc^2^)/3'
_refine_ls_weighting_scheme calc
_refine_ls_wR_factor_gt 0.0883
_refine_ls_wR_factor_ref 0.1057
_reflns_Friedel_coverage 0.000
_reflns_number_gt 4380
_reflns_number_total 6849
_reflns_threshold_expression 'I > 2\s(I)'
_cod_data_source_file ja7b11660_si_001.cif
_cod_data_source_block 6b
_cod_original_cell_volume 4464.1(15)
_cod_database_code 4127126
_shelx_space_group_comment
;
The symmetry employed for this shelxl refinement is uniquely defined
by the following loop, which should always be used as a source of
symmetry information in preference to the above space-group names.
They are only intended as comments.
;
_shelx_estimated_absorpt_t_max 0.977
_shelx_estimated_absorpt_t_min 0.932
_olex2_refinement_description
;
1. Fixed Uiso
 At 1.2 times of:
  All C(H) groups, All C(H,H) groups
 At 1.5 times of:
  All C(H,H,H) groups
2.a Ternary CH refined with riding coordinates:
 C4(H4), C10(H10)
2.b Secondary CH2 refined with riding coordinates:
 C5(H5A,H5B), C6(H6A,H6B), C7(H7A,H7B), C8(H8A,H8B), C9(H9A,H9B), C11(H11A,
 H11B), C12(H12A,H12B), C13(H13A,H13B), C14(H14A,H14B), C15(H15A,H15B),
 C16(H16A,H16B), C18(H18A,H18B), C20(H20A,H20B)
2.c Aromatic/amide H refined with riding coordinates:
 C2(H2), C3(H3)
2.d Idealised Me refined as rotating group:
 C17(H17A,H17B,H17C), C19(H19A,H19B,H19C), C21(H21A,H21B,H21C)
;
_shelx_shelxl_version_number 2014/7
_olex2_submission_special_instructions 'No special instructions were received'

loop_
_space_group_symop_operation_xyz
'x, y, z'
'-x, y, -z+1/2'
'x+1/2, y+1/2, z'
'-x+1/2, y+1/2, -z+1/2'
'-x, -y, -z'
'x, -y, z-1/2'
'-x+1/2, -y+1/2, -z'
'x+1/2, -y+1/2, z-1/2'

loop_
_atom_site_label
_atom_site_type_symbol
_atom_site_fract_x
_atom_site_fract_y
_atom_site_fract_z
_atom_site_U_iso_or_equiv
_atom_site_adp_type
_atom_site_occupancy
_atom_site_site_symmetry_order
_atom_site_calc_flag
_atom_site_refinement_flags_posn
_atom_site_refinement_flags_adp
_atom_site_refinement_flags_occupancy
Co1 Co 0.5000 0.28678(3) 0.2500 0.01455(9) Uani 1 2 d S T P
Si1 Si 0.51060(3) 0.07619(4) 0.36020(3) 0.02029(12) Uani 1 1 d . . .
N1 N 0.47782(7) 0.14391(12) 0.26842(9) 0.0191(3) Uani 1 1 d . . .
N2 N 0.39753(7) 0.39840(12) 0.28287(9) 0.0171(3) Uani 1 1 d . . .
N3 N 0.49178(7) 0.48884(12) 0.34012(9) 0.0165(3) Uani 1 1 d . . .
C1 C 0.46333(8) 0.39454(14) 0.29524(10) 0.0152(3) Uani 1 1 d . . .
C2 C 0.38579(9) 0.49267(15) 0.31644(12) 0.0232(4) Uani 1 1 d . . .
H2 H 0.3440 0.5140 0.3140 0.028 Uiso 1 1 calc R . .
C3 C 0.44497(9) 0.54828(16) 0.35320(12) 0.0235(4) Uani 1 1 d . . .
H3 H 0.4531 0.6157 0.3826 0.028 Uiso 1 1 calc R . .
C4 C 0.34657(9) 0.31034(15) 0.24067(11) 0.0189(4) Uani 1 1 d . . .
H4 H 0.3717 0.2393 0.2462 0.023 Uiso 1 1 calc R . .
C5 C 0.30096(10) 0.29334(17) 0.27958(12) 0.0266(4) Uani 1 1 d . . .
H5A H 0.2764 0.3633 0.2763 0.032 Uiso 1 1 calc R . .
H5B H 0.3293 0.2744 0.3372 0.032 Uiso 1 1 calc R . .
C6 C 0.24955(10) 0.20021(18) 0.23736(13) 0.0313(5) Uani 1 1 d . . .
H6A H 0.2739 0.1291 0.2439 0.038 Uiso 1 1 calc R . .
H6B H 0.2197 0.1921 0.2624 0.038 Uiso 1 1 calc R . .
C7 C 0.20659(9) 0.22610(18) 0.14793(13) 0.0285(5) Uani 1 1 d . . .
H7A H 0.1747 0.1641 0.1210 0.034 Uiso 1 1 calc R . .
H7B H 0.1796 0.2941 0.1413 0.034 Uiso 1 1 calc R . .
C8 C 0.25166(10) 0.24302(18) 0.10852(13) 0.0278(5) Uani 1 1 d . . .
H8A H 0.2230 0.2631 0.0511 0.033 Uiso 1 1 calc R . .
H8B H 0.2754 0.1727 0.1107 0.033 Uiso 1 1 calc R . .
C9 C 0.30448(9) 0.33524(17) 0.15125(12) 0.0257(4) Uani 1 1 d . . .
H9A H 0.3348 0.3412 0.1266 0.031 Uiso 1 1 calc R . .
H9B H 0.2809 0.4073 0.1440 0.031 Uiso 1 1 calc R . .
C10 C 0.56481(8) 0.51629(15) 0.37807(11) 0.0181(4) Uani 1 1 d . . .
H10 H 0.5868 0.4633 0.3567 0.022 Uiso 1 1 calc R . .
C11 C 0.59717(9) 0.49912(17) 0.46903(12) 0.0248(4) Uani 1 1 d . . .
H11A H 0.5915 0.4207 0.4804 0.030 Uiso 1 1 calc R . .
H11B H 0.5738 0.5465 0.4912 0.030 Uiso 1 1 calc R . .
C12 C 0.67331(10) 0.52821(17) 0.51059(12) 0.0283(5) Uani 1 1 d . . .
H12A H 0.6921 0.5219 0.5697 0.034 Uiso 1 1 calc R . .
H12B H 0.6976 0.4745 0.4937 0.034 Uiso 1 1 calc R . .
C13 C 0.68517(10) 0.64542(18) 0.48953(13) 0.0311(5) Uani 1 1 d . . .
H13A H 0.7346 0.6599 0.5144 0.037 Uiso 1 1 calc R . .
H13B H 0.6652 0.6999 0.5116 0.037 Uiso 1 1 calc R . .
C14 C 0.65312(10) 0.65994(19) 0.39838(13) 0.0310(5) Uani 1 1 d . . .
H14A H 0.6759 0.6099 0.3770 0.037 Uiso 1 1 calc R . .
H14B H 0.6598 0.7374 0.3859 0.037 Uiso 1 1 calc R . .
C15 C 0.57685(9) 0.63359(16) 0.35729(12) 0.0251(4) Uani 1 1 d . . .
H15A H 0.5534 0.6876 0.3752 0.030 Uiso 1 1 calc R . .
H15B H 0.5576 0.6407 0.2981 0.030 Uiso 1 1 calc R . .
C16 C 0.46532(10) 0.12594(16) 0.41650(12) 0.0251(4) Uani 1 1 d . . .
H16A H 0.4169 0.1372 0.3769 0.030 Uiso 1 1 calc R . .
H16B H 0.4672 0.0657 0.4533 0.030 Uiso 1 1 calc R . .
C17 C 0.49123(13) 0.23266(19) 0.46624(14) 0.0377(5) Uani 1 1 d . . .
H17A H 0.5384 0.2221 0.5082 0.057 Uiso 1 1 calc GR . .
H17B H 0.4628 0.2502 0.4914 0.057 Uiso 1 1 calc GR . .
H17C H 0.4890 0.2940 0.4309 0.057 Uiso 1 1 calc GR . .
C18 C 0.60547(10) 0.0912(2) 0.42216(14) 0.0356(5) Uani 1 1 d . . .
H18A H 0.6255 0.0841 0.3855 0.043 Uiso 1 1 calc R . .
H18B H 0.6152 0.1675 0.4445 0.043 Uiso 1 1 calc R . .
C19 C 0.64186(12) 0.0103(2) 0.49132(17) 0.0535(7) Uani 1 1 d . . .
H19A H 0.6257 0.0206 0.5310 0.080 Uiso 1 1 calc GR . .
H19B H 0.6909 0.0241 0.5170 0.080 Uiso 1 1 calc GR . .
H19C H 0.6324 -0.0659 0.4707 0.080 Uiso 1 1 calc GR . .
C20 C 0.49064(11) -0.07637(16) 0.34234(13) 0.0294(5) Uani 1 1 d . . .
H20A H 0.5163 -0.1080 0.3164 0.035 Uiso 1 1 calc R . .
H20B H 0.5068 -0.1136 0.3951 0.035 Uiso 1 1 calc R . .
C21 C 0.41527(12) -0.10296(19) 0.28979(16) 0.0438(6) Uani 1 1 d . . .
H21A H 0.3987 -0.0672 0.2371 0.066 Uiso 1 1 calc GR . .
H21B H 0.3895 -0.0751 0.3160 0.066 Uiso 1 1 calc GR . .
H21C H 0.4093 -0.1836 0.2826 0.066 Uiso 1 1 calc GR . .

loop_
_atom_site_aniso_label
_atom_site_aniso_U_11
_atom_site_aniso_U_22
_atom_site_aniso_U_33
_atom_site_aniso_U_23
_atom_site_aniso_U_13
_atom_site_aniso_U_12
Co1 0.01799(17) 0.01135(16) 0.01690(18) 0.000 0.01040(14) 0.000
Si1 0.0241(3) 0.0174(3) 0.0210(3) 0.0025(2) 0.0121(2) -0.0007(2)
N1 0.0258(8) 0.0137(7) 0.0232(8) 0.0010(6) 0.0160(7) 0.0004(6)
N2 0.0168(7) 0.0163(7) 0.0188(8) -0.0037(6) 0.0092(6) -0.0011(6)
N3 0.0178(7) 0.0143(7) 0.0182(8) -0.0018(6) 0.0092(6) 0.0001(6)
C1 0.0173(8) 0.0142(8) 0.0142(9) 0.0012(7) 0.0075(7) -0.0007(6)
C2 0.0222(9) 0.0208(10) 0.0294(11) -0.0056(8) 0.0144(8) 0.0030(7)
C3 0.0268(9) 0.0187(9) 0.0279(11) -0.0066(8) 0.0155(9) 0.0015(8)
C4 0.0178(8) 0.0169(9) 0.0231(10) -0.0029(7) 0.0107(8) -0.0022(7)
C5 0.0261(10) 0.0316(11) 0.0248(11) -0.0037(9) 0.0145(9) -0.0053(8)
C6 0.0310(10) 0.0357(12) 0.0336(12) -0.0033(10) 0.0206(10) -0.0119(9)
C7 0.0201(9) 0.0295(11) 0.0352(12) -0.0057(9) 0.0125(9) -0.0055(8)
C8 0.0270(10) 0.0301(11) 0.0236(11) -0.0054(9) 0.0099(9) -0.0089(8)
C9 0.0246(10) 0.0278(10) 0.0236(11) -0.0007(8) 0.0106(9) -0.0066(8)
C10 0.0164(8) 0.0174(9) 0.0186(9) -0.0024(7) 0.0069(7) -0.0017(7)
C11 0.0243(9) 0.0238(10) 0.0223(11) 0.0032(8) 0.0079(8) -0.0030(8)
C12 0.0277(10) 0.0264(11) 0.0217(11) 0.0025(8) 0.0044(9) -0.0046(8)
C13 0.0296(10) 0.0274(11) 0.0272(11) -0.0008(9) 0.0061(9) -0.0104(9)
C14 0.0310(11) 0.0295(11) 0.0278(11) 0.0012(9) 0.0104(9) -0.0119(9)
C15 0.0275(10) 0.0222(10) 0.0205(10) 0.0010(8) 0.0071(8) -0.0054(8)
C16 0.0332(10) 0.0235(10) 0.0225(10) 0.0025(8) 0.0164(9) 0.0001(8)
C17 0.0614(15) 0.0275(12) 0.0305(12) -0.0003(9) 0.0270(12) -0.0004(10)
C18 0.0286(11) 0.0459(14) 0.0300(12) 0.0051(10) 0.0120(10) -0.0040(10)
C19 0.0317(12) 0.0596(18) 0.0551(18) 0.0153(14) 0.0093(13) 0.0036(12)
C20 0.0458(12) 0.0185(10) 0.0304(12) 0.0050(8) 0.0234(10) 0.0024(9)
C21 0.0572(15) 0.0305(12) 0.0535(16) -0.0107(11) 0.0344(14) -0.0189(11)

loop_
_atom_type_symbol
_atom_type_description
_atom_type_scat_dispersion_real
_atom_type_scat_dispersion_imag
_atom_type_scat_source
C C 0.0033 0.0016 'International Tables Vol C Tables 4.2.6.8 and 6.1.1.4'
H H 0.0000 0.0000 'International Tables Vol C Tables 4.2.6.8 and 6.1.1.4'
Co Co 0.3494 0.9721 'International Tables Vol C Tables 4.2.6.8 and 6.1.1.4'
N N 0.0061 0.0033 'International Tables Vol C Tables 4.2.6.8 and 6.1.1.4'
Si Si 0.0817 0.0704 'International Tables Vol C Tables 4.2.6.8 and 6.1.1.4'

loop_
_geom_angle_atom_site_label_1
_geom_angle_atom_site_label_2
_geom_angle_atom_site_label_3
_geom_angle
_geom_angle_site_symmetry_1
_geom_angle_site_symmetry_3
N1 Co1 N1 45.93(9) 2_655 .
N1 Co1 C1 109.21(7) . .
N1 Co1 C1 154.75(7) 2_655 .
N1 Co1 C1 154.76(7) . 2_655
N1 Co1 C1 109.21(7) 2_655 2_655
C1 Co1 C1 95.89(10) 2_655 .
N1 Si1 C16 109.22(8) . .
N1 Si1 C18 113.08(9) . .
N1 Si1 C20 109.23(9) . .
C16 Si1 C18 111.71(10) . .
C16 Si1 C20 105.43(9) . .
C20 Si1 C18 107.85(10) . .
Si1 N1 Co1 126.62(9) . .
N1 N1 Co1 67.03(4) 2_655 .
N1 N1 Si1 114.61(13) 2_655 .
C1 N2 C2 111.74(14) . .
C1 N2 C4 123.67(14) . .
C2 N2 C4 124.57(14) . .
C1 N3 C3 111.59(14) . .
C1 N3 C10 124.31(14) . .
C3 N3 C10 123.70(15) . .
N2 C1 Co1 126.21(12) . .
N2 C1 N3 102.73(14) . .
N3 C1 Co1 130.85(12) . .
N2 C2 H2 126.6 . .
C3 C2 N2 106.82(15) . .
C3 C2 H2 126.6 . .
N3 C3 H3 126.5 . .
C2 C3 N3 107.08(16) . .
C2 C3 H3 126.5 . .
N2 C4 H4 107.8 . .
N2 C4 C5 110.91(15) . .
N2 C4 C9 111.55(15) . .
C5 C4 H4 107.8 . .
C9 C4 H4 107.8 . .
C9 C4 C5 110.90(15) . .
C4 C5 H5A 109.5 . .
C4 C5 H5B 109.5 . .
C4 C5 C6 110.88(16) . .
H5A C5 H5B 108.1 . .
C6 C5 H5A 109.5 . .
C6 C5 H5B 109.5 . .
C5 C6 H6A 109.6 . .
C5 C6 H6B 109.6 . .
H6A C6 H6B 108.1 . .
C7 C6 C5 110.38(17) . .
C7 C6 H6A 109.6 . .
C7 C6 H6B 109.6 . .
C6 C7 H7A 109.5 . .
C6 C7 H7B 109.5 . .
H7A C7 H7B 108.1 . .
C8 C7 C6 110.60(16) . .
C8 C7 H7A 109.5 . .
C8 C7 H7B 109.5 . .
C7 C8 H8A 109.4 . .
C7 C8 H8B 109.4 . .
C7 C8 C9 111.23(17) . .
H8A C8 H8B 108.0 . .
C9 C8 H8A 109.4 . .
C9 C8 H8B 109.4 . .
C4 C9 C8 110.77(16) . .
C4 C9 H9A 109.5 . .
C4 C9 H9B 109.5 . .
C8 C9 H9A 109.5 . .
C8 C9 H9B 109.5 . .
H9A C9 H9B 108.1 . .
N3 C10 H10 107.8 . .
N3 C10 C11 109.79(15) . .
N3 C10 C15 111.92(14) . .
C11 C10 H10 107.8 . .
C15 C10 H10 107.8 . .
C15 C10 C11 111.56(15) . .
C10 C11 H11A 109.4 . .
C10 C11 H11B 109.4 . .
C10 C11 C12 111.10(16) . .
H11A C11 H11B 108.0 . .
C12 C11 H11A 109.4 . .
C12 C11 H11B 109.4 . .
C11 C12 H12A 109.3 . .
C11 C12 H12B 109.3 . .
H12A C12 H12B 108.0 . .
C13 C12 C11 111.47(16) . .
C13 C12 H12A 109.3 . .
C13 C12 H12B 109.3 . .
C12 C13 H13A 109.5 . .
C12 C13 H13B 109.5 . .
C12 C13 C14 110.69(17) . .
H13A C13 H13B 108.1 . .
C14 C13 H13A 109.5 . .
C14 C13 H13B 109.5 . .
C13 C14 H14A 109.4 . .
C13 C14 H14B 109.4 . .
C13 C14 C15 111.04(17) . .
H14A C14 H14B 108.0 . .
C15 C14 H14A 109.4 . .
C15 C14 H14B 109.4 . .
C10 C15 C14 110.61(16) . .
C10 C15 H15A 109.5 . .
C10 C15 H15B 109.5 . .
C14 C15 H15A 109.5 . .
C14 C15 H15B 109.5 . .
H15A C15 H15B 108.1 . .
Si1 C16 H16A 107.9 . .
Si1 C16 H16B 107.9 . .
H16A C16 H16B 107.2 . .
C17 C16 Si1 117.66(15) . .
C17 C16 H16A 107.9 . .
C17 C16 H16B 107.9 . .
C16 C17 H17A 109.5 . .
C16 C17 H17B 109.5 . .
C16 C17 H17C 109.5 . .
H17A C17 H17B 109.5 . .
H17A C17 H17C 109.5 . .
H17B C17 H17C 109.5 . .
Si1 C18 H18A 108.0 . .
Si1 C18 H18B 108.0 . .
H18A C18 H18B 107.2 . .
C19 C18 Si1 117.21(16) . .
C19 C18 H18A 108.0 . .
C19 C18 H18B 108.0 . .
C18 C19 H19A 109.5 . .
C18 C19 H19B 109.5 . .
C18 C19 H19C 109.5 . .
H19A C19 H19B 109.5 . .
H19A C19 H19C 109.5 . .
H19B C19 H19C 109.5 . .
Si1 C20 H20A 108.6 . .
Si1 C20 H20B 108.6 . .
H20A C20 H20B 107.6 . .
C21 C20 Si1 114.51(15) . .
C21 C20 H20A 108.6 . .
C21 C20 H20B 108.6 . .
C20 C21 H21A 109.5 . .
C20 C21 H21B 109.5 . .
C20 C21 H21C 109.5 . .
H21A C21 H21B 109.5 . .
H21A C21 H21C 109.5 . .
H21B C21 H21C 109.5 . .

loop_
_geom_bond_atom_site_label_1
_geom_bond_atom_site_label_2
_geom_bond_distance
_geom_bond_site_symmetry_2
Co1 N1 1.8672(15) 2_655
Co1 N1 1.8672(15) .
Co1 C1 1.9359(17) .
Co1 C1 1.9358(17) 2_655
Si1 N1 1.7290(17) .
Si1 C16 1.880(2) .
Si1 C18 1.882(2) .
Si1 C20 1.881(2) .
N1 N1 1.457(3) 2_655
N2 C1 1.377(2) .
N2 C2 1.384(2) .
N2 C4 1.481(2) .
N3 C1 1.377(2) .
N3 C3 1.384(2) .
N3 C10 1.476(2) .
C2 H2 0.9500 .
C2 C3 1.344(3) .
C3 H3 0.9500 .
C4 H4 1.0000 .
C4 C5 1.527(3) .
C4 C9 1.519(3) .
C5 H5A 0.9900 .
C5 H5B 0.9900 .
C5 C6 1.530(3) .
C6 H6A 0.9900 .
C6 H6B 0.9900 .
C6 C7 1.524(3) .
C7 H7A 0.9900 .
C7 H7B 0.9900 .
C7 C8 1.524(3) .
C8 H8A 0.9900 .
C8 H8B 0.9900 .
C8 C9 1.540(3) .
C9 H9A 0.9900 .
C9 H9B 0.9900 .
C10 H10 1.0000 .
C10 C11 1.526(3) .
C10 C15 1.523(3) .
C11 H11A 0.9900 .
C11 H11B 0.9900 .
C11 C12 1.538(3) .
C12 H12A 0.9900 .
C12 H12B 0.9900 .
C12 C13 1.522(3) .
C13 H13A 0.9900 .
C13 H13B 0.9900 .
C13 C14 1.525(3) .
C14 H14A 0.9900 .
C14 H14B 0.9900 .
C14 C15 1.534(3) .
C15 H15A 0.9900 .
C15 H15B 0.9900 .
C16 H16A 0.9900 .
C16 H16B 0.9900 .
C16 C17 1.532(3) .
C17 H17A 0.9800 .
C17 H17B 0.9800 .
C17 H17C 0.9800 .
C18 H18A 0.9900 .
C18 H18B 0.9900 .
C18 C19 1.517(3) .
C19 H19A 0.9800 .
C19 H19B 0.9800 .
C19 H19C 0.9800 .
C20 H20A 0.9900 .
C20 H20B 0.9900 .
C20 C21 1.529(3) .
C21 H21A 0.9800 .
C21 H21B 0.9800 .
C21 H21C 0.9800 .

loop_
_geom_torsion_atom_site_label_1
_geom_torsion_atom_site_label_2
_geom_torsion_atom_site_label_3
_geom_torsion_atom_site_label_4
_geom_torsion
_geom_torsion_site_symmetry_1
_geom_torsion_site_symmetry_4
N1 Co1 N1 Si1 104.39(16) 2_655 .
N1 Si1 C16 C17 -84.62(17) . .
N1 Si1 C18 C19 -163.00(19) . .
N1 Si1 C20 C21 -54.53(18) . .
N2 C2 C3 N3 1.4(2) . .
N2 C4 C5 C6 -178.49(16) . .
N2 C4 C9 C8 -179.79(15) . .
N3 C10 C11 C12 -179.42(15) . .
N3 C10 C15 C14 179.37(16) . .
C1 Co1 N1 Si1 -70.36(11) . .
C1 Co1 N1 Si1 116.06(16) 2_655 .
C1 Co1 N1 N1 11.7(2) 2_655 2_655
C1 Co1 N1 N1 -174.76(11) . 2_655
C1 N2 C2 C3 -2.1(2) . .
C1 N2 C4 C5 142.95(17) . .
C1 N2 C4 C9 -92.9(2) . .
C1 N3 C3 C2 -0.2(2) . .
C1 N3 C10 C11 -106.58(19) . .
C1 N3 C10 C15 128.97(18) . .
C2 N2 C1 Co1 -173.29(13) . .
C2 N2 C1 N3 1.88(19) . .
C2 N2 C4 C5 -35.3(2) . .
C2 N2 C4 C9 88.9(2) . .
C3 N3 C1 Co1 173.85(14) . .
C3 N3 C1 N2 -0.99(19) . .
C3 N3 C10 C11 65.6(2) . .
C3 N3 C10 C15 -58.9(2) . .
C4 N2 C1 Co1 8.3(2) . .
C4 N2 C1 N3 -176.53(16) . .
C4 N2 C2 C3 176.29(17) . .
C4 C5 C6 C7 -57.6(2) . .
C5 C4 C9 C8 -55.6(2) . .
C5 C6 C7 C8 57.3(2) . .
C6 C7 C8 C9 -56.5(2) . .
C7 C8 C9 C4 55.7(2) . .
C9 C4 C5 C6 57.0(2) . .
C10 N3 C1 Co1 -13.2(3) . .
C10 N3 C1 N2 171.99(15) . .
C10 N3 C3 C2 -173.26(17) . .
C10 C11 C12 C13 54.7(2) . .
C11 C10 C15 C14 55.9(2) . .
C11 C12 C13 C14 -55.7(2) . .
C12 C13 C14 C15 56.9(2) . .
C13 C14 C15 C10 -56.9(2) . .
C15 C10 C11 C12 -54.8(2) . .
C16 Si1 N1 Co1 80.71(12) . .
C16 Si1 N1 N1 159.50(10) . 2_655
C16 Si1 C18 C19 73.3(2) . .
C16 Si1 C20 C21 62.73(18) . .
C18 Si1 N1 Co1 -44.36(14) . .
C18 Si1 N1 N1 34.44(13) . 2_655
C18 Si1 C16 C17 41.24(19) . .
C18 Si1 C20 C21 -177.80(16) . .
C20 Si1 N1 Co1 -164.45(10) . .
C20 Si1 N1 N1 -85.66(12) . 2_655
C20 Si1 C16 C17 158.12(16) . .
C20 Si1 C18 C19 -42.1(2) . .
